data_4114264
loop_
_publ_author_name
'Xi Ouyang'
'Frank W. Fowler'
'Joseph W. Lauher'

_publ_contact_author_address
;Department of Chemistry    
State University of New York
Stony Brook, NY 11794    
;
_publ_contact_author_email jlauher@notes.cc.sunysb.edu
_publ_contact_author_fax 631-632-7960
_publ_contact_author_name 'Joseph W. Lauher'
_publ_contact_author_phone 631-632-7925
_publ_section_title
;
 Single-Crystal-to-Single-Crystal Topochemical Polymerizations of a
 Terminal Diacetylene: Two Remarkable Transformations Give the Same
 Conjugated Polymer
;
_journal_name_full 'Journal of the American Chemical Society'
_journal_page_first 12400
_journal_page_last 12401
_journal_paper_doi 10.1021/ja037557+
_journal_volume 125
_journal_year 2003
_chemical_formula_sum 'C12 H10 O5'
_chemical_formula_weight 234.20
_chemical_name_systematic 3,5-dihydroxy-benzoic_acid_penta-2,4-diynyl_ester_polymer_hydrate
_space_group_IT_number 14
_symmetry_cell_setting monoclinic
_symmetry_space_group_name_Hall '-P 2ybc'
_symmetry_space_group_name_H-M 'P 1 21/c 1'
_atom_sites_solution_hydrogens geom
_atom_sites_solution_primary direct
_atom_sites_solution_secondary difmap
_cell_angle_alpha 90.00
_cell_angle_beta 87.203(7)
_cell_angle_gamma 90.00
_cell_formula_units_Z 4
_cell_length_a 4.8760(16)
_cell_length_b 7.814(3)
_cell_length_c 27.407(9)
_cell_measurement_temperature 273(2)
_cell_volume 1043.0(6)
_computing_cell_refinement 'Bruker SMART'
_computing_data_collection 'Bruker SMART'
_computing_data_reduction 'Bruker SAINT'
_computing_molecular_graphics 'Bruker SHELXTL'
_computing_publication_material 'Bruker SHELXTL'
_computing_structure_refinement 'SHELXL-97 (Sheldrick, 1997)'
_computing_structure_solution 'SHELXS-97 (Sheldrick, 1990)'
_diffrn_ambient_temperature 273(2)
_diffrn_measured_fraction_theta_full 0.886
_diffrn_measured_fraction_theta_max 0.886
_diffrn_radiation_monochromator graphite
_diffrn_radiation_source 'fine-focus sealed tube'
_diffrn_radiation_type MoK\a
_diffrn_radiation_wavelength 0.71073
_diffrn_reflns_av_R_equivalents 0.0832
_diffrn_reflns_av_sigmaI/netI 0.1457
_diffrn_reflns_limit_h_max 6
_diffrn_reflns_limit_h_min -4
_diffrn_reflns_limit_k_max 9
_diffrn_reflns_limit_k_min -10
_diffrn_reflns_limit_l_max 36
_diffrn_reflns_limit_l_min -30
_diffrn_reflns_number 6148
_diffrn_reflns_theta_full 28.61
_diffrn_reflns_theta_max 28.61
_diffrn_reflns_theta_min 1.49
_exptl_absorpt_coefficient_mu 0.118
_exptl_absorpt_correction_type none
_exptl_crystal_density_diffrn 1.491
_exptl_crystal_F_000 488
_exptl_crystal_size_max .6
_exptl_crystal_size_mid .4
_exptl_crystal_size_min .3
_refine_diff_density_max 0.267
_refine_diff_density_min -0.271
_refine_diff_density_rms 0.067
_refine_ls_extinction_method none
_refine_ls_goodness_of_fit_ref 0.786
_refine_ls_hydrogen_treatment mixed
_refine_ls_matrix_type full
_refine_ls_number_parameters 174
_refine_ls_number_reflns 2380
_refine_ls_number_restraints 0
_refine_ls_restrained_S_all 0.786
_refine_ls_R_factor_all 0.1755
_refine_ls_R_factor_gt 0.0674
_refine_ls_shift/su_max 0.024
_refine_ls_shift/su_mean 0.002
_refine_ls_structure_factor_coef Fsqd
_refine_ls_weighting_details 'calc w=1/[\s^2^(Fo^2^)+(0.0873P)^2^+0.0000P] where P=(Fo^2^+2Fc^2^)/3'
_refine_ls_weighting_scheme calc
_refine_ls_wR_factor_gt 0.1503
_refine_ls_wR_factor_ref 0.1794
_reflns_number_gt 821
_reflns_number_total 2380
_reflns_threshold_expression >2sigma(I)
_cod_data_source_file ja0375572Bsi20030726_113018_4.cif
_cod_data_source_block hydratepolymer
_cod_database_code 4114264

loop_
_symmetry_equiv_pos_as_xyz
'x, y, z'
'-x, y+1/2, -z+1/2'
'-x, -y, -z'
'x, -y-1/2, z-1/2'

loop_
_atom_site_label
_atom_site_type_symbol
_atom_site_fract_x
_atom_site_fract_y
_atom_site_fract_z
_atom_site_U_iso_or_equiv
_atom_site_adp_type
_atom_site_occupancy
_atom_site_symmetry_multiplicity
_atom_site_calc_flag
_atom_site_refinement_flags
O4 O 1.2908(5) 0.7135(4) 0.27251(9) 0.0520(8) Uani 1 1 d .
C8 C 0.7273(7) 0.4567(4) 0.36402(13) 0.0419(9) Uani 1 1 d .
H5 H 0.6033 0.3976 0.3847 0.050 Uiso 1 1 calc R
O3 O 0.9148(6) 0.1941(3) 0.33693(10) 0.0543(8) Uani 1 1 d .
C10 C 1.1025(7) 0.4571(4) 0.30372(13) 0.0412(9) Uani 1 1 d .
H3 H 1.2300 0.3974 0.2840 0.049 Uiso 1 1 calc R
C11 C 1.0985(7) 0.6330(4) 0.30287(13) 0.0386(9) Uani 1 1 d .
C12 C 0.9117(7) 0.7237(5) 0.33254(13) 0.0407(9) Uani 1 1 d .
H1 H 0.9106 0.8427 0.3322 0.049 Uiso 1 1 calc R
O2 O 0.4860(5) 0.8860(3) 0.38914(10) 0.0633(9) Uani 1 1 d .
O1 O 0.3861(5) 0.6359(3) 0.42647(9) 0.0531(8) Uani 1 1 d .
C6 C 0.5235(7) 0.7353(5) 0.39303(14) 0.0430(10) Uani 1 1 d .
C7 C 0.7250(7) 0.6328(4) 0.36295(12) 0.0365(9) Uani 1 1 d .
C4 C 0.2321(7) 0.7631(4) 0.50480(15) 0.0424(10) Uani 1 1 d .
C9 C 0.9146(7) 0.3684(4) 0.33431(13) 0.0402(9) Uani 1 1 d .
C3 C 0.5123(8) 0.7778(5) 0.51649(14) 0.0475(10) Uani 1 1 d .
C1 C 0.0256(8) 0.8001(5) 0.53869(16) 0.0488(11) Uani 1 1 d .
C2 C 0.7456(8) 0.7873(5) 0.52680(14) 0.0493(11) Uani 1 1 d .
C5 C 0.1628(7) 0.7149(5) 0.45483(14) 0.0539(11) Uani 1 1 d .
H6 H 0.0086 0.6364 0.4568 0.065 Uiso 1 1 calc R
H7 H 0.1050 0.8167 0.4379 0.065 Uiso 1 1 calc R
O5 O 0.3846(6) 0.0429(3) 0.29862(16) 0.0573(9) Uani 1 1 d .
H9B H 0.445(11) 0.025(7) 0.3250(18) 0.11(3) Uiso 1 1 d .
H9A H 0.480(9) 0.081(5) 0.2726(16) 0.076(16) Uiso 1 1 d .
H4 H 1.048(10) 0.152(6) 0.3184(16) 0.101(19) Uiso 1 1 d .
H2 H 1.315(7) 0.833(5) 0.2783(12) 0.061(13) Uiso 1 1 d .
H8 H 0.075(7) 0.834(4) 0.5757(14) 0.062(12) Uiso 1 1 d .

loop_
_atom_site_aniso_label
_atom_site_aniso_U_11
_atom_site_aniso_U_22
_atom_site_aniso_U_33
_atom_site_aniso_U_23
_atom_site_aniso_U_13
_atom_site_aniso_U_12
O4 0.0477(16) 0.0387(17) 0.0671(19) 0.0037(14) 0.0232(14) -0.0023(13)
C8 0.035(2) 0.039(2) 0.051(2) -0.0008(18) 0.0064(18) -0.0015(17)
O3 0.0550(19) 0.0326(17) 0.073(2) 0.0005(13) 0.0172(16) -0.0015(13)
C10 0.035(2) 0.041(2) 0.046(2) 0.0002(17) 0.0070(18) 0.0015(17)
C11 0.035(2) 0.035(2) 0.045(2) 0.0021(17) 0.0083(18) -0.0027(17)
C12 0.038(2) 0.034(2) 0.050(2) 0.0000(17) 0.0037(19) 0.0022(17)
O2 0.064(2) 0.0398(16) 0.084(2) -0.0024(14) 0.0235(16) 0.0108(15)
O1 0.0399(16) 0.0566(17) 0.0608(18) -0.0007(14) 0.0187(14) 0.0063(13)
C6 0.030(2) 0.047(2) 0.052(3) -0.0034(19) 0.0024(19) -0.0001(18)
C7 0.0253(19) 0.042(2) 0.041(2) -0.0025(17) 0.0022(17) 0.0018(16)
C4 0.031(2) 0.047(2) 0.049(3) 0.0044(18) 0.0005(19) 0.0007(17)
C9 0.035(2) 0.032(2) 0.053(2) -0.0029(17) 0.0022(19) 0.0009(17)
C3 0.027(2) 0.057(2) 0.058(3) 0.003(2) 0.003(2) -0.0022(19)
C1 0.032(2) 0.057(3) 0.057(3) 0.001(2) 0.006(2) 0.0039(19)
C2 0.033(3) 0.056(3) 0.058(3) -0.001(2) 0.006(2) -0.001(2)
C5 0.032(2) 0.066(3) 0.063(3) -0.006(2) 0.012(2) 0.003(2)
O5 0.053(2) 0.0410(17) 0.075(3) 0.0001(17) 0.017(2) 0.0006(14)

loop_
_atom_type_symbol
_atom_type_description
_atom_type_scat_dispersion_real
_atom_type_scat_dispersion_imag
_atom_type_scat_source
C C 0.0033 0.0016 'International Tables Vol C Tables 4.2.6.8 and 6.1.1.4'
H H 0.0000 0.0000 'International Tables Vol C Tables 4.2.6.8 and 6.1.1.4'
O O 0.0106 0.0060 'International Tables Vol C Tables 4.2.6.8 and 6.1.1.4'

loop_
_geom_angle_atom_site_label_1
_geom_angle_atom_site_label_2
_geom_angle_atom_site_label_3
_geom_angle
_geom_angle_site_symmetry_3
C7 C8 C9 119.6(3) .
C11 C10 C9 119.8(3) .
C10 C11 O4 117.2(3) .
C10 C11 C12 120.7(3) .
O4 C11 C12 122.0(3) .
C11 C12 C7 118.7(3) .
C6 O1 C5 117.0(3) .
O2 C6 O1 123.5(3) .
O2 C6 C7 125.5(3) .
O1 C6 C7 111.0(3) .
C8 C7 C12 121.0(3) .
C8 C7 C6 122.2(3) .
C12 C7 C6 116.8(3) .
C1 C4 C3 120.9(4) .
C1 C4 C5 119.4(3) .
C3 C4 C5 119.7(3) .
O3 C9 C8 118.1(3) .
O3 C9 C10 121.7(3) .
C8 C9 C10 120.2(3) .
C2 C3 C4 178.7(4) .
C4 C1 C2 120.8(4) 1_455
C3 C2 C1 179.3(5) 1_655
O1 C5 C4 114.1(3) .

loop_
_geom_bond_atom_site_label_1
_geom_bond_atom_site_label_2
_geom_bond_distance
_geom_bond_site_symmetry_2
O4 C11 1.375(4) .
C8 C7 1.377(5) .
C8 C9 1.379(4) .
O3 C9 1.363(4) .
C10 C11 1.375(5) .
C10 C9 1.396(5) .
C11 C12 1.386(4) .
C12 C7 1.398(5) .
O2 C6 1.197(4) .
O1 C6 1.354(4) .
O1 C5 1.445(4) .
C6 C7 1.486(5) .
C4 C1 1.367(5) .
C4 C3 1.423(5) .
C4 C5 1.475(5) .
C3 C2 1.188(5) .
C1 C2 1.423(5) 1_455
C2 C1 1.423(5) 1_655
